data_4306747
loop_
_publ_author_name
'Alen Hadzovic'
'Datong Song'

_publ_section_title
;
Syntheses, Structures, and Reactivities of Novel Palladium
\b-Diiminato-Acetate Complexes
;
_journal_name_full 'Inorganic Chemistry'
_journal_page_first 12010
_journal_page_last 12017
_journal_paper_doi 10.1021/ic801557c
_journal_volume 47
_journal_year 2008
_chemical_formula_moiety 'C34 H36 N4 O2 Pd2, 2(C6 H6)'
_chemical_formula_sum 'C46 H48 N4 O2 Pd2'
_chemical_formula_weight 901.72
_chemical_name_systematic
; 
 ? 
;
_space_group_IT_number 14
_symmetry_cell_setting monoclinic
_symmetry_space_group_name_Hall '-P 2ybc'
_symmetry_space_group_name_H-M 'P 1 21/c 1'
_atom_sites_solution_hydrogens geom
_atom_sites_solution_primary direct
_atom_sites_solution_secondary difmap
_audit_creation_method SHELXL-97
_cell_angle_alpha 90.00
_cell_angle_beta 93.826(3)
_cell_angle_gamma 90.00
_cell_formula_units_Z 2
_cell_length_a 13.7156(7)
_cell_length_b 12.5422(7)
_cell_length_c 11.6662(4)
_cell_measurement_reflns_used 11836
_cell_measurement_temperature 150(2)
_cell_measurement_theta_max 27.48
_cell_measurement_theta_min 2.91
_cell_volume 2002.39(17)
_computing_structure_refinement 'SHELXL-97 (Sheldrick, 1997)'
_computing_structure_solution 'SHELXS-97 (Sheldrick, 1990)'
_diffrn_ambient_temperature 150(2)
_diffrn_measured_fraction_theta_full 0.998
_diffrn_measured_fraction_theta_max 0.998
_diffrn_radiation_monochromator graphite
_diffrn_radiation_source 'fine-focus sealed tube'
_diffrn_radiation_type MoK\a
_diffrn_radiation_wavelength 0.71073
_diffrn_reflns_av_R_equivalents 0.0992
_diffrn_reflns_av_sigmaI/netI 0.0838
_diffrn_reflns_limit_h_max 16
_diffrn_reflns_limit_h_min -14
_diffrn_reflns_limit_k_max 13
_diffrn_reflns_limit_k_min -14
_diffrn_reflns_limit_l_max 13
_diffrn_reflns_limit_l_min -13
_diffrn_reflns_number 11836
_diffrn_reflns_theta_full 25.00
_diffrn_reflns_theta_max 25.00
_diffrn_reflns_theta_min 2.98
_exptl_absorpt_coefficient_mu 0.941
_exptl_absorpt_correction_T_max 0.984
_exptl_absorpt_correction_T_min 0.824
_exptl_absorpt_correction_type multi-scan
_exptl_absorpt_process_details
;
multi-scan from symmetry-related measurements 
 Sortav (Blessing 1995)
;
_exptl_crystal_colour red
_exptl_crystal_density_diffrn 1.495
_exptl_crystal_density_method 'not measured'
_exptl_crystal_description prism
_exptl_crystal_F_000 920
_exptl_crystal_size_max 0.18
_exptl_crystal_size_mid 0.14
_exptl_crystal_size_min 0.02
_refine_diff_density_max 0.754
_refine_diff_density_min -0.659
_refine_diff_density_rms 0.101
_refine_ls_extinction_method none
_refine_ls_goodness_of_fit_ref 1.006
_refine_ls_hydrogen_treatment constr
_refine_ls_matrix_type full
_refine_ls_number_parameters 246
_refine_ls_number_reflns 3514
_refine_ls_number_restraints 0
_refine_ls_restrained_S_all 1.006
_refine_ls_R_factor_all 0.0835
_refine_ls_R_factor_gt 0.0482
_refine_ls_shift/su_max 0.001
_refine_ls_shift/su_mean 0.000
_refine_ls_structure_factor_coef Fsqd
_refine_ls_weighting_details 'calc w=1/[\s^2^(Fo^2^)+(0.0586P)^2^+0.0000P] where P=(Fo^2^+2Fc^2^)/3'
_refine_ls_weighting_scheme calc
_refine_ls_wR_factor_gt 0.1104
_refine_ls_wR_factor_ref 0.1309
_reflns_number_gt 2311
_reflns_number_total 3514
_reflns_threshold_expression >2sigma(I)
_cod_data_source_file ic801557c_si_001_7.cif
_cod_data_source_block Complex_6
_cod_depositor_comments
;
The following automatic conversions were performed:
'_symmetry_cell_setting' value 'Monoclinic' changed to 'monoclinic'
according to '/home/saulius/struct/CIF-dictionaries/cif_core.dic'
dictionary named 'cif_core.dic' version 2.4.1 from 2010-06-29.

Automatic conversion script
Id: cif_fix_enum 1527 2010-12-29 10:47:43Z saulius 
;
_cod_original_sg_symbol_H-M 'P 21/c'
_cod_database_code 4306747

loop_
_symmetry_equiv_pos_as_xyz
'x, y, z'
'-x, y+1/2, -z+1/2'
'-x, -y, -z'
'x, -y-1/2, z-1/2'

loop_
_atom_site_label
_atom_site_type_symbol
_atom_site_fract_x
_atom_site_fract_y
_atom_site_fract_z
_atom_site_U_iso_or_equiv
_atom_site_adp_type
_atom_site_occupancy
_atom_site_symmetry_multiplicity
_atom_site_calc_flag
_atom_site_refinement_flags
_atom_site_disorder_assembly
_atom_site_disorder_group
Pd1 Pd 0.38866(3) 1.00538(3) 0.02487(3) 0.03531(18) Uani 1 1 d . . .
O1 O 0.5202(3) 0.9614(4) 0.1023(3) 0.0696(14) Uani 1 1 d . . .
H1D H 0.5348 0.9338 0.1754 0.084 Uiso 1 1 calc R . .
N1 N 0.2702(3) 1.0580(3) -0.0644(3) 0.0348(10) Uani 1 1 d . . .
N2 N 0.3142(3) 0.9659(3) 0.1585(3) 0.0354(10) Uani 1 1 d . . .
C1 C 0.0998(4) 1.1146(5) -0.1012(4) 0.0438(14) Uani 1 1 d . . .
H1C H 0.0963 1.0759 -0.1723 0.066 Uiso 1 1 calc R . .
H1B H 0.1113 1.1887 -0.1160 0.066 Uiso 1 1 calc R . .
H1A H 0.0393 1.1069 -0.0651 0.066 Uiso 1 1 calc R . .
C1S C 1.0140(5) 0.3406(6) 0.0484(8) 0.081(2) Uani 1 1 d . . .
H1SA H 1.0694 0.3833 0.0567 0.097 Uiso 1 1 calc R . .
C2 C 0.1827(4) 1.0711(4) -0.0225(4) 0.0395(13) Uani 1 1 d . . .
C2S C 0.9479(6) 0.3532(5) -0.0449(6) 0.0690(19) Uani 1 1 d . . .
H2SA H 0.9584 0.4043 -0.1005 0.083 Uiso 1 1 calc R . .
C3 C 0.1618(4) 1.0418(4) 0.0881(4) 0.0369(12) Uani 1 1 d . . .
H3 H 0.0990 1.0578 0.1083 0.044 Uiso 1 1 calc R . .
C3S C 0.8661(5) 0.2891(5) -0.0551(5) 0.0571(16) Uani 1 1 d . . .
H3SA H 0.8213 0.2973 -0.1180 0.068 Uiso 1 1 calc R . .
C4 C 0.2213(4) 0.9923(4) 0.1723(4) 0.0365(12) Uani 1 1 d . . .
C4S C 0.8501(5) 0.2145(4) 0.0254(5) 0.0545(16) Uani 1 1 d . . .
H4SA H 0.7943 0.1722 0.0175 0.065 Uiso 1 1 calc R . .
C5 C 0.1749(4) 0.9637(5) 0.2817(5) 0.0521(15) Uani 1 1 d . . .
H5C H 0.1882 0.8903 0.3002 0.078 Uiso 1 1 calc R . .
H5B H 0.1055 0.9743 0.2715 0.078 Uiso 1 1 calc R . .
H5A H 0.2013 1.0082 0.3431 0.078 Uiso 1 1 calc R . .
C5S C 0.9155(6) 0.2005(5) 0.1186(5) 0.0665(19) Uani 1 1 d . . .
H5SA H 0.9045 0.1488 0.1733 0.080 Uiso 1 1 calc R . .
C6 C 0.2812(4) 1.0839(4) -0.1828(4) 0.0361(12) Uani 1 1 d . . .
C6S C 0.9968(6) 0.2634(7) 0.1300(6) 0.078(2) Uani 1 1 d . . .
H6SA H 1.0412 0.2544 0.1931 0.093 Uiso 1 1 calc R . .
C7 C 0.2725(4) 1.0052(4) -0.2641(4) 0.0423(13) Uani 1 1 d . . .
H7 H 0.2615 0.9351 -0.2423 0.051 Uiso 1 1 calc R . .
C8 C 0.2799(5) 1.0300(5) -0.3791(5) 0.0543(16) Uani 1 1 d . . .
H8 H 0.2740 0.9762 -0.4340 0.065 Uiso 1 1 calc R . .
C9 C 0.2960(4) 1.1333(5) -0.4126(4) 0.0526(15) Uani 1 1 d . . .
H9 H 0.2998 1.1497 -0.4899 0.063 Uiso 1 1 calc R . .
C10 C 0.3063(4) 1.2118(5) -0.3310(5) 0.0559(16) Uani 1 1 d . . .
H10 H 0.3182 1.2816 -0.3530 0.067 Uiso 1 1 calc R . .
C11 C 0.2992(4) 1.1878(4) -0.2161(4) 0.0471(14) Uani 1 1 d . . .
H11 H 0.3064 1.2414 -0.1611 0.057 Uiso 1 1 calc R . .
C12 C 0.3648(4) 0.9004(4) 0.2455(4) 0.0377(12) Uani 1 1 d . . .
C13 C 0.3984(4) 0.9438(5) 0.3501(4) 0.0433(13) Uani 1 1 d . . .
H13 H 0.3919 1.0163 0.3646 0.052 Uiso 1 1 calc R . .
C14 C 0.4423(4) 0.8756(5) 0.4331(5) 0.0560(16) Uani 1 1 d . . .
H14 H 0.4626 0.9030 0.5049 0.067 Uiso 1 1 calc R . .
C15 C 0.4561(4) 0.7700(5) 0.4118(5) 0.0562(16) Uani 1 1 d . . .
H15 H 0.4848 0.7260 0.4686 0.067 Uiso 1 1 calc R . .
C16 C 0.4273(4) 0.7291(5) 0.3053(5) 0.0500(15) Uani 1 1 d . . .
H16 H 0.4387 0.6577 0.2893 0.060 Uiso 1 1 calc R . .
C17 C 0.3813(4) 0.7939(4) 0.2217(4) 0.0444(13) Uani 1 1 d . . .
H17 H 0.3617 0.7659 0.1500 0.053 Uiso 1 1 calc R . .

loop_
_atom_site_aniso_label
_atom_site_aniso_U_11
_atom_site_aniso_U_22
_atom_site_aniso_U_33
_atom_site_aniso_U_23
_atom_site_aniso_U_13
_atom_site_aniso_U_12
Pd1 0.0339(3) 0.0403(3) 0.0316(3) 0.00404(17) 0.00151(17) 0.00045(19)
O1 0.030(2) 0.128(4) 0.051(2) 0.042(3) 0.0048(17) 0.012(2)
N1 0.035(3) 0.037(3) 0.032(2) 0.0024(19) 0.0008(18) 0.005(2)
N2 0.035(3) 0.034(2) 0.037(2) 0.0058(19) -0.0004(18) 0.0015(19)
C1 0.039(3) 0.056(4) 0.037(3) 0.006(3) 0.006(2) 0.006(3)
C1S 0.044(4) 0.063(5) 0.136(7) -0.052(5) 0.008(4) -0.005(4)
C2 0.046(4) 0.031(3) 0.041(3) -0.005(2) -0.003(2) 0.003(2)
C2S 0.081(6) 0.047(4) 0.082(5) -0.010(3) 0.027(4) 0.004(4)
C3 0.026(3) 0.053(3) 0.032(3) 0.009(2) 0.003(2) -0.002(2)
C3S 0.064(5) 0.048(4) 0.057(4) -0.002(3) -0.006(3) 0.005(3)
C4 0.041(3) 0.030(3) 0.039(3) -0.002(2) 0.007(2) -0.005(2)
C4S 0.058(4) 0.036(3) 0.071(4) -0.013(3) 0.013(3) 0.001(3)
C5 0.045(4) 0.061(4) 0.052(3) 0.009(3) 0.012(3) 0.000(3)
C5S 0.093(6) 0.052(4) 0.055(4) -0.004(3) 0.005(4) 0.015(4)
C6 0.035(3) 0.036(3) 0.036(3) 0.002(2) -0.004(2) 0.005(2)
C6S 0.086(6) 0.076(6) 0.068(5) -0.033(4) -0.025(4) 0.034(5)
C7 0.044(3) 0.042(3) 0.042(3) 0.003(2) 0.002(2) 0.000(3)
C8 0.060(4) 0.063(4) 0.040(3) -0.006(3) 0.004(3) -0.004(3)
C9 0.058(4) 0.066(4) 0.034(3) 0.008(3) 0.008(3) 0.006(3)
C10 0.064(4) 0.050(4) 0.055(4) 0.020(3) 0.010(3) 0.005(3)
C11 0.057(4) 0.039(3) 0.045(3) 0.001(3) 0.002(3) 0.004(3)
C12 0.034(3) 0.041(3) 0.038(3) 0.003(2) 0.004(2) -0.004(2)
C13 0.045(3) 0.045(3) 0.039(3) 0.002(3) 0.000(2) 0.002(3)
C14 0.058(4) 0.068(5) 0.041(3) 0.006(3) -0.004(3) -0.005(3)
C15 0.055(4) 0.058(4) 0.056(4) 0.018(3) 0.002(3) -0.007(3)
C16 0.052(4) 0.034(3) 0.064(4) 0.010(3) 0.001(3) -0.003(3)
C17 0.045(4) 0.040(3) 0.049(3) 0.002(3) 0.002(3) 0.000(3)

loop_
_atom_type_symbol
_atom_type_description
_atom_type_scat_dispersion_real
_atom_type_scat_dispersion_imag
_atom_type_scat_source
C C 0.0033 0.0016 'International Tables Vol C Tables 4.2.6.8 and 6.1.1.4'
H H 0.0000 0.0000 'International Tables Vol C Tables 4.2.6.8 and 6.1.1.4'
N N 0.0061 0.0033 'International Tables Vol C Tables 4.2.6.8 and 6.1.1.4'
O O 0.0106 0.0060 'International Tables Vol C Tables 4.2.6.8 and 6.1.1.4'
Pd Pd -0.9988 1.0072 'International Tables Vol C Tables 4.2.6.8 and 6.1.1.4'

loop_
_geom_angle_atom_site_label_1
_geom_angle_atom_site_label_2
_geom_angle_atom_site_label_3
_geom_angle
_geom_angle_site_symmetry_1
_geom_angle_site_symmetry_3
_geom_angle_publ_flag
N2 Pd1 N1 92.81(16) . . ?
N2 Pd1 O1 94.08(16) . . ?
N1 Pd1 O1 172.83(15) . . ?
N2 Pd1 O1 173.14(15) . 3_675 ?
N1 Pd1 O1 94.04(16) . 3_675 ?
O1 Pd1 O1 79.09(16) . 3_675 ?
N2 Pd1 Pd1 133.70(12) . 3_675 ?
N1 Pd1 Pd1 133.48(11) . 3_675 ?
O1 Pd1 Pd1 39.62(11) . 3_675 ?
O1 Pd1 Pd1 39.47(11) 3_675 3_675 ?
Pd1 O1 Pd1 100.91(16) . 3_675 ?
C2 N1 C6 118.6(4) . . ?
C2 N1 Pd1 125.0(3) . . ?
C6 N1 Pd1 116.4(3) . . ?
C4 N2 C12 118.2(4) . . ?
C4 N2 Pd1 125.3(3) . . ?
C12 N2 Pd1 116.5(3) . . ?
C2S C1S C6S 119.3(7) . . ?
N1 C2 C3 123.6(5) . . ?
N1 C2 C1 118.6(4) . . ?
C3 C2 C1 117.7(5) . . ?
C3S C2S C1S 119.3(7) . . ?
C4 C3 C2 129.0(5) . . ?
C4S C3S C2S 120.8(6) . . ?
N2 C4 C3 123.3(5) . . ?
N2 C4 C5 120.2(5) . . ?
C3 C4 C5 116.5(5) . . ?
C3S C4S C5S 120.6(6) . . ?
C6S C5S C4S 119.3(7) . . ?
C7 C6 C11 119.6(5) . . ?
C7 C6 N1 119.6(5) . . ?
C11 C6 N1 120.9(4) . . ?
C5S C6S C1S 120.7(6) . . ?
C6 C7 C8 119.9(5) . . ?
C9 C8 C7 120.7(5) . . ?
C10 C9 C8 119.4(5) . . ?
C9 C10 C11 120.4(5) . . ?
C10 C11 C6 120.0(5) . . ?
C13 C12 C17 120.3(5) . . ?
C13 C12 N2 120.7(5) . . ?
C17 C12 N2 119.0(4) . . ?
C12 C13 C14 118.2(6) . . ?
C15 C14 C13 121.7(6) . . ?
C14 C15 C16 119.5(6) . . ?
C15 C16 C17 120.3(6) . . ?
C12 C17 C16 119.8(5) . . ?

loop_
_geom_bond_atom_site_label_1
_geom_bond_atom_site_label_2
_geom_bond_distance
_geom_bond_site_symmetry_2
_geom_bond_publ_flag
Pd1 N2 1.982(4) . ?
Pd1 N1 1.984(4) . ?
Pd1 O1 2.039(4) . ?
Pd1 O1 2.045(4) 3_675 ?
Pd1 Pd1 3.1494(10) 3_675 ?
O1 Pd1 2.045(4) 3_675 ?
N1 C2 1.335(6) . ?
N1 C6 1.437(6) . ?
N2 C4 1.336(7) . ?
N2 C12 1.447(6) . ?
C1 C2 1.514(7) . ?
C1S C2S 1.379(11) . ?
C1S C6S 1.388(10) . ?
C2 C3 1.390(6) . ?
C2S C3S 1.379(9) . ?
C3 C4 1.382(7) . ?
C3S C4S 1.354(8) . ?
C4 C5 1.508(7) . ?
C4S C5S 1.374(8) . ?
C5S C6S 1.365(10) . ?
C6 C7 1.369(7) . ?
C6 C11 1.386(7) . ?
C7 C8 1.387(7) . ?
C8 C9 1.375(8) . ?
C9 C10 1.370(8) . ?
C10 C11 1.384(7) . ?
C12 C13 1.386(7) . ?
C12 C17 1.387(7) . ?
C13 C14 1.398(7) . ?
C14 C15 1.363(8) . ?
C15 C16 1.377(8) . ?
C16 C17 1.388(7) . ?
